data_4133732
loop_
_publ_author_name
'Roberts, Courtney C.'
'Chong, Eugene'
'Kampf, Jeff W.'
'Canty, Allan J.'
'Ariafard, Alireza'
'Sanford, Melanie S.'

_publ_section_title
;
 Nickel(II/IV) Manifold Enables Room-Temperature C(sp3)--H
 Functionalization
;
_journal_name_full 'Journal of the American Chemical Society'
_journal_paper_doi 10.1021/jacs.9b11999
_journal_year 2019
_chemical_formula_moiety 'C17 H17 F7 N2 Ni'
_chemical_formula_sum 'C17 H17 F7 N2 Ni'
_chemical_formula_weight 441.03
_space_group_crystal_system triclinic
_space_group_IT_number 2
_space_group_name_Hall '-P 1'
_space_group_name_H-M_alt 'P -1'
_atom_sites_solution_hydrogens geom
_audit_creation_method SHELXL-2016/6
_cell_angle_alpha 98.804(2)
_cell_angle_beta 99.219(2)
_cell_angle_gamma 91.664(2)
_cell_formula_units_Z 4
_cell_length_a 10.0599(3)
_cell_length_b 10.1627(3)
_cell_length_c 17.7842(4)
_cell_measurement_reflns_used 15120
_cell_measurement_temperature 293(2)
_cell_measurement_theta_max 69.0040
_cell_measurement_theta_min 4.4030
_cell_volume 1770.87(9)
_computing_cell_refinement 'CrysAlisPro 1.171.38.41 (Rigaku OD, 2015)'
_computing_data_collection 'CrysAlisPro 1.171.38.41 (Rigaku OD, 2015)'
_computing_data_reduction 'CrysAlisPro 1.171.38.41 (Rigaku OD, 2015)'
_computing_molecular_graphics 'Bruker SHELXTL'
_computing_publication_material 'Bruker SHELXTL'
_computing_structure_refinement 'SHELXL-2016/6 (Sheldrick, 2016)'
_computing_structure_solution 'SHELXT (Sheldrick, 2014)'
_diffrn_ambient_temperature 293(2)
_diffrn_measured_fraction_theta_full 0.979
_diffrn_measured_fraction_theta_max 0.967
_diffrn_measurement_device_type 'Rigaku Saturn 944+ CCD'
_diffrn_measurement_method '\w scans'
_diffrn_radiation_type CuK\a
_diffrn_radiation_wavelength 1.54184
_diffrn_reflns_av_R_equivalents 0.0479
_diffrn_reflns_av_unetI/netI 0.0347
_diffrn_reflns_Laue_measured_fraction_full 0.979
_diffrn_reflns_Laue_measured_fraction_max 0.967
_diffrn_reflns_limit_h_max 12
_diffrn_reflns_limit_h_min -12
_diffrn_reflns_limit_k_max 12
_diffrn_reflns_limit_k_min -12
_diffrn_reflns_limit_l_max 19
_diffrn_reflns_limit_l_min -21
_diffrn_reflns_number 26755
_diffrn_reflns_point_group_measured_fraction_full 0.979
_diffrn_reflns_point_group_measured_fraction_max 0.967
_diffrn_reflns_theta_full 67.684
_diffrn_reflns_theta_max 69.245
_diffrn_reflns_theta_min 4.409
_diffrn_source 'micro-focus rotating anode'
_exptl_absorpt_coefficient_mu 2.288
_exptl_absorpt_correction_T_max 1.00000
_exptl_absorpt_correction_T_min 0.74980
_exptl_absorpt_correction_type multi-scan
_exptl_absorpt_process_details
; 
CrysAlisPro 1.171.38.41 (Rigaku Oxford Diffraction, 2015) 
Empirical absorption correction using spherical harmonics, 
 implemented in SCALE3 ABSPACK scaling algorithm. 
;
_exptl_crystal_colour yellow
_exptl_crystal_density_diffrn 1.654
_exptl_crystal_description plate
_exptl_crystal_F_000 896
_exptl_crystal_size_max 0.220
_exptl_crystal_size_mid 0.120
_exptl_crystal_size_min 0.040
_refine_diff_density_max 0.680
_refine_diff_density_min -0.751
_refine_diff_density_rms 0.116
_refine_ls_extinction_coef 0.0104(7)
_refine_ls_extinction_expression Fc^*^=kFc[1+0.001xFc^2^\l^3^/sin(2\q)]^-1/4^
_refine_ls_extinction_method 'SHELXL-2016/6 (Sheldrick 2016)'
_refine_ls_goodness_of_fit_ref 1.074
_refine_ls_hydrogen_treatment constr
_refine_ls_matrix_type full
_refine_ls_number_parameters 494
_refine_ls_number_reflns 6398
_refine_ls_number_restraints 0
_refine_ls_restrained_S_all 1.074
_refine_ls_R_factor_all 0.0618
_refine_ls_R_factor_gt 0.0593
_refine_ls_shift/su_max 0.001
_refine_ls_shift/su_mean 0.000
_refine_ls_structure_factor_coef Fsqd
_refine_ls_weighting_details 'w=1/[\s^2^(Fo^2^)+(0.1010P)^2^+0.7339P] where P=(Fo^2^+2Fc^2^)/3'
_refine_ls_weighting_scheme calc
_refine_ls_wR_factor_gt 0.1608
_refine_ls_wR_factor_ref 0.1640
_reflns_Friedel_coverage 0.000
_reflns_number_gt 6014
_reflns_number_total 6398
_reflns_threshold_expression 'I > 2\s(I)'
_cod_data_source_file ja9b11999_si_004.cif
_cod_data_source_block ec315
_cod_database_code 4133732
_shelx_shelxl_version_number 2016/6
_shelx_space_group_comment
; 
The symmetry employed for this shelxl refinement is uniquely defined 
by the following loop, which should always be used as a source of 
symmetry information in preference to the above space-group names. 
They are only intended as comments. 
;
_shelx_estimated_absorpt_t_min 0.633
_shelx_estimated_absorpt_t_max 0.914

loop_
_space_group_symop_operation_xyz
'x, y, z'
'-x, -y, -z'

loop_
_atom_site_label
_atom_site_type_symbol
_atom_site_fract_x
_atom_site_fract_y
_atom_site_fract_z
_atom_site_U_iso_or_equiv
_atom_site_adp_type
_atom_site_occupancy
_atom_site_site_symmetry_order
_atom_site_calc_flag
_atom_site_refinement_flags_posn
_atom_site_refinement_flags_adp
Ni1 Ni 0.69567(4) 0.61054(4) 0.85126(3) 0.05273(19) Uani 1 1 d . .
Ni2 Ni 0.21808(4) 0.80519(5) 0.64658(3) 0.05503(19) Uani 1 1 d . .
F1 F 0.77542(19) 0.17504(16) 0.79995(11) 0.0677(4) Uani 1 1 d . .
F2 F 0.8857(3) 0.7308(3) 0.97831(15) 0.1158(10) Uani 1 1 d . .
F3 F 0.6883(2) 0.7297(2) 1.00225(12) 0.0891(6) Uani 1 1 d . .
F4 F 0.7527(3) 0.8677(2) 0.93336(15) 0.1066(8) Uani 1 1 d . .
F5 F 0.4828(3) 0.7612(3) 0.90253(15) 0.1146(9) Uani 1 1 d . .
F6 F 0.4194(2) 0.6113(3) 0.80737(17) 0.1123(9) Uani 1 1 d . .
F7 F 0.5258(3) 0.7864(3) 0.79186(17) 0.1210(10) Uani 1 1 d . .
F8 F -0.18720(16) 0.72745(17) 0.70923(10) 0.0641(4) Uani 1 1 d . .
F9 F 0.2463(4) 0.6091(3) 0.52252(16) 0.1315(12) Uani 1 1 d . .
F10 F 0.4208(3) 0.7301(4) 0.56359(18) 0.1309(12) Uani 1 1 d . .
F11 F 0.2521(3) 0.7942(3) 0.49272(15) 0.1125(9) Uani 1 1 d . .
F12 F 0.4345(3) 0.9827(3) 0.6837(2) 0.1308(11) Uani 1 1 d . .
F13 F 0.3166(5) 1.0167(3) 0.57990(18) 0.1547(16) Uani 1 1 d . .
F14 F 0.2555(4) 1.0800(3) 0.6842(2) 0.1355(12) Uani 1 1 d . .
N1 N 0.8661(2) 0.5218(2) 0.85429(13) 0.0525(5) Uani 1 1 d . .
N2 N 0.6341(2) 0.4787(2) 0.75868(13) 0.0526(5) Uani 1 1 d . .
N3 N 0.1239(2) 0.6377(2) 0.65229(13) 0.0533(5) Uani 1 1 d . .
N4 N 0.1465(2) 0.8711(2) 0.73943(14) 0.0561(5) Uani 1 1 d . .
C1 C 0.9827(3) 0.5939(3) 0.85932(17) 0.0611(7) Uani 1 1 d . .
H1 H 0.979715 0.685968 0.863047 0.073 Uiso 1 1 calc R U
C2 C 1.1057(3) 0.5388(4) 0.8592(2) 0.0722(8) Uani 1 1 d . .
H2 H 1.183637 0.591916 0.861664 0.087 Uiso 1 1 calc R U
C3 C 1.1105(3) 0.4027(4) 0.8555(2) 0.0777(9) Uani 1 1 d . .
H3 H 1.192486 0.362304 0.857264 0.093 Uiso 1 1 calc R U
C4 C 0.9926(3) 0.3277(3) 0.8491(2) 0.0697(8) Uani 1 1 d . .
H4 H 0.994492 0.235681 0.846310 0.084 Uiso 1 1 calc R U
C5 C 0.8703(3) 0.3883(3) 0.84686(16) 0.0544(6) Uani 1 1 d . .
C6 C 0.7378(3) 0.3036(3) 0.82843(16) 0.0550(6) Uani 1 1 d . .
C7 C 0.6518(3) 0.3472(3) 0.75865(16) 0.0534(6) Uani 1 1 d . .
C8 C 0.6032(3) 0.2534(3) 0.69410(18) 0.0653(7) Uani 1 1 d . .
H8 H 0.612399 0.163067 0.695966 0.078 Uiso 1 1 calc R U
C9 C 0.5410(3) 0.2938(4) 0.62711(18) 0.0710(8) Uani 1 1 d . .
H9 H 0.507636 0.231646 0.583644 0.085 Uiso 1 1 calc R U
C10 C 0.5296(3) 0.4278(4) 0.62601(18) 0.0677(8) Uani 1 1 d . .
H10 H 0.492290 0.458126 0.580915 0.081 Uiso 1 1 calc R U
C11 C 0.5741(3) 0.5168(3) 0.69256(16) 0.0581(6) Uani 1 1 d . .
H11 H 0.562265 0.607030 0.691903 0.070 Uiso 1 1 calc R U
C12 C 0.6650(3) 0.2808(3) 0.89753(18) 0.0615(7) Uani 1 1 d . .
C13 C 0.7622(4) 0.2178(4) 0.9555(2) 0.0843(10) Uani 1 1 d . .
H13A H 0.844231 0.272771 0.970817 0.126 Uiso 1 1 calc R U
H13B H 0.781979 0.130715 0.931940 0.126 Uiso 1 1 calc R U
H13C H 0.721394 0.210465 0.999987 0.126 Uiso 1 1 calc R U
C14 C 0.5418(4) 0.1844(5) 0.8662(3) 0.0932(12) Uani 1 1 d . .
H14A H 0.501950 0.161836 0.908424 0.140 Uiso 1 1 calc R U
H14B H 0.569265 0.104911 0.837492 0.140 Uiso 1 1 calc R U
H14C H 0.477066 0.226159 0.833039 0.140 Uiso 1 1 calc R U
C15 C 0.6217(5) 0.4097(4) 0.9400(2) 0.0857(11) Uani 1 1 d . .
H15A H 0.556890 0.448922 0.905597 0.129 Uiso 1 1 calc R U
H15B H 0.698980 0.470537 0.958224 0.129 Uiso 1 1 calc R U
H15C H 0.581975 0.390896 0.983107 0.129 Uiso 1 1 calc R U
C16 C 0.7586(3) 0.7396(3) 0.94349(18) 0.0655(7) Uani 1 1 d . .
C17 C 0.5267(4) 0.6961(4) 0.8406(2) 0.0732(8) Uani 1 1 d . .
C18 C 0.1881(3) 0.5236(3) 0.65000(18) 0.0628(7) Uani 1 1 d . .
H18 H 0.280388 0.527381 0.649473 0.075 Uiso 1 1 calc R U
C19 C 0.1246(4) 0.4015(3) 0.6484(2) 0.0709(8) Uani 1 1 d . .
H19 H 0.173139 0.324970 0.648211 0.085 Uiso 1 1 calc R U
C20 C -0.0116(4) 0.3954(3) 0.6471(2) 0.0711(8) Uani 1 1 d . .
H20 H -0.058511 0.313393 0.641943 0.085 Uiso 1 1 calc R U
C21 C -0.0790(3) 0.5119(3) 0.65351(18) 0.0621(7) Uani 1 1 d . .
H21 H -0.171009 0.509406 0.654907 0.075 Uiso 1 1 calc R U
C22 C -0.0080(3) 0.6328(3) 0.65784(15) 0.0522(6) Uani 1 1 d . .
C23 C -0.0772(3) 0.7643(3) 0.67537(16) 0.0534(6) Uani 1 1 d . .
C24 C 0.0137(3) 0.8565(3) 0.74195(16) 0.0536(6) Uani 1 1 d . .
C25 C -0.0394(3) 0.9125(3) 0.80614(18) 0.0633(7) Uani 1 1 d . .
H25 H -0.131868 0.906248 0.806010 0.076 Uiso 1 1 calc R U
C26 C 0.0470(4) 0.9780(3) 0.87043(19) 0.0738(9) Uani 1 1 d . .
H26 H 0.013138 1.016379 0.913871 0.089 Uiso 1 1 calc R U
C27 C 0.1826(4) 0.9856(3) 0.86935(19) 0.0740(9) Uani 1 1 d . .
H27 H 0.242529 1.025634 0.912744 0.089 Uiso 1 1 calc R U
C28 C 0.2287(3) 0.9333(3) 0.80345(18) 0.0669(7) Uani 1 1 d . .
H28 H 0.320768 0.940938 0.802612 0.080 Uiso 1 1 calc R U
C29 C -0.1411(3) 0.8287(3) 0.60482(18) 0.0610(7) Uani 1 1 d . .
C30 C -0.0386(4) 0.8716(5) 0.5589(3) 0.0958(13) Uani 1 1 d . .
H30A H 0.008467 0.795827 0.540218 0.144 Uiso 1 1 calc R U
H30B H 0.024561 0.937368 0.591201 0.144 Uiso 1 1 calc R U
H30C H -0.083699 0.909112 0.515929 0.144 Uiso 1 1 calc R U
C31 C -0.2413(4) 0.7270(4) 0.5501(2) 0.0855(10) Uani 1 1 d . .
H31A H -0.279428 0.765673 0.506053 0.128 Uiso 1 1 calc R U
H31B H -0.312002 0.702397 0.576523 0.128 Uiso 1 1 calc R U
H31C H -0.195335 0.649118 0.533381 0.128 Uiso 1 1 calc R U
C32 C -0.2185(5) 0.9477(5) 0.6334(3) 0.1044(15) Uani 1 1 d . .
H32A H -0.156481 1.015402 0.664899 0.157 Uiso 1 1 calc R U
H32B H -0.282446 0.919870 0.663289 0.157 Uiso 1 1 calc R U
H32C H -0.265259 0.982794 0.590019 0.157 Uiso 1 1 calc R U
C33 C 0.2901(3) 0.7324(4) 0.55412(19) 0.0686(8) Uani 1 1 d . .
C34 C 0.3088(3) 0.9741(4) 0.6461(2) 0.0718(8) Uani 1 1 d . .

loop_
_atom_site_aniso_label
_atom_site_aniso_U_11
_atom_site_aniso_U_22
_atom_site_aniso_U_33
_atom_site_aniso_U_23
_atom_site_aniso_U_13
_atom_site_aniso_U_12
Ni1 0.0571(3) 0.0492(3) 0.0506(3) 0.00378(19) 0.00875(19) 0.00551(19)
Ni2 0.0528(3) 0.0572(3) 0.0542(3) 0.0070(2) 0.0092(2) -0.0031(2)
F1 0.0800(11) 0.0472(8) 0.0742(11) 0.0005(7) 0.0156(8) 0.0096(7)
F2 0.0937(16) 0.145(2) 0.0836(15) -0.0419(15) -0.0047(12) 0.0065(15)
F3 0.1116(16) 0.0903(14) 0.0632(11) -0.0047(10) 0.0265(11) -0.0069(12)
F4 0.169(3) 0.0591(12) 0.0906(15) -0.0028(10) 0.0340(16) -0.0099(13)
F5 0.1052(17) 0.150(2) 0.0888(15) -0.0028(15) 0.0279(13) 0.0588(17)
F6 0.0592(11) 0.150(2) 0.1164(19) -0.0136(17) 0.0119(11) 0.0190(13)
F7 0.143(2) 0.125(2) 0.117(2) 0.0572(17) 0.0397(17) 0.0729(19)
F8 0.0580(9) 0.0668(10) 0.0706(10) 0.0101(8) 0.0213(7) 0.0012(7)
F9 0.195(3) 0.110(2) 0.0893(17) -0.0234(15) 0.0688(19) -0.033(2)
F10 0.0770(15) 0.201(3) 0.1061(19) -0.014(2) 0.0225(13) 0.0320(17)
F11 0.151(2) 0.125(2) 0.0750(14) 0.0298(14) 0.0411(15) 0.0345(18)
F12 0.0838(16) 0.110(2) 0.184(3) 0.029(2) -0.0195(18) -0.0360(14)
F13 0.247(4) 0.120(2) 0.0906(18) 0.0398(16) 0.003(2) -0.084(3)
F14 0.173(3) 0.0623(13) 0.186(3) 0.0189(16) 0.076(3) -0.0042(15)
N1 0.0541(11) 0.0539(12) 0.0477(11) 0.0072(9) 0.0051(9) -0.0005(9)
N2 0.0480(11) 0.0564(12) 0.0525(12) 0.0064(9) 0.0082(9) 0.0017(9)
N3 0.0528(11) 0.0532(12) 0.0522(12) 0.0029(9) 0.0089(9) 0.0012(9)
N4 0.0614(13) 0.0493(11) 0.0544(12) 0.0034(9) 0.0052(10) 0.0008(9)
C1 0.0618(16) 0.0628(16) 0.0560(15) 0.0089(12) 0.0041(12) -0.0071(12)
C2 0.0559(16) 0.090(2) 0.0684(19) 0.0134(16) 0.0052(13) -0.0059(15)
C3 0.0549(16) 0.095(2) 0.087(2) 0.0212(19) 0.0123(15) 0.0160(16)
C4 0.0650(17) 0.0661(18) 0.081(2) 0.0191(15) 0.0119(15) 0.0148(14)
C5 0.0574(14) 0.0544(14) 0.0510(14) 0.0077(11) 0.0081(11) 0.0054(11)
C6 0.0629(15) 0.0433(12) 0.0579(15) 0.0025(11) 0.0126(12) 0.0054(11)
C7 0.0518(13) 0.0540(14) 0.0533(14) 0.0022(11) 0.0124(11) 0.0006(10)
C8 0.0655(16) 0.0625(17) 0.0625(17) -0.0056(13) 0.0111(13) -0.0041(13)
C9 0.0642(17) 0.082(2) 0.0580(17) -0.0100(15) 0.0068(13) -0.0055(15)
C10 0.0545(15) 0.093(2) 0.0532(15) 0.0069(15) 0.0060(12) 0.0032(14)
C11 0.0498(13) 0.0714(17) 0.0535(15) 0.0123(12) 0.0072(11) 0.0043(12)
C12 0.0690(17) 0.0537(15) 0.0625(16) 0.0086(12) 0.0151(13) -0.0030(12)
C13 0.098(3) 0.086(2) 0.075(2) 0.0277(18) 0.0172(19) 0.0112(19)
C14 0.090(3) 0.100(3) 0.087(3) 0.006(2) 0.023(2) -0.033(2)
C15 0.123(3) 0.067(2) 0.081(2) 0.0173(17) 0.053(2) 0.0141(19)
C16 0.0809(19) 0.0609(16) 0.0559(16) 0.0030(13) 0.0198(14) 0.0091(14)
C17 0.082(2) 0.075(2) 0.0652(18) 0.0097(15) 0.0173(15) 0.0223(16)
C18 0.0602(15) 0.0623(16) 0.0652(17) 0.0055(13) 0.0117(12) 0.0105(12)
C19 0.084(2) 0.0543(16) 0.0732(19) 0.0069(14) 0.0126(16) 0.0128(14)
C20 0.086(2) 0.0517(15) 0.0729(19) 0.0027(13) 0.0148(16) -0.0042(14)
C21 0.0618(15) 0.0569(15) 0.0664(17) 0.0069(13) 0.0114(13) -0.0055(12)
C22 0.0556(14) 0.0517(13) 0.0482(13) 0.0047(10) 0.0083(10) 0.0010(11)
C23 0.0513(13) 0.0535(14) 0.0557(14) 0.0062(11) 0.0121(11) 0.0009(11)
C24 0.0630(15) 0.0461(13) 0.0519(14) 0.0072(10) 0.0105(11) 0.0046(11)
C25 0.0788(18) 0.0538(15) 0.0601(16) 0.0081(12) 0.0199(14) 0.0093(13)
C26 0.108(3) 0.0565(16) 0.0564(17) 0.0011(13) 0.0180(16) 0.0119(16)
C27 0.093(2) 0.0606(17) 0.0598(17) -0.0029(14) -0.0005(15) 0.0030(15)
C28 0.0737(18) 0.0610(16) 0.0597(16) 0.0016(13) 0.0007(13) 0.0005(14)
C29 0.0580(15) 0.0632(16) 0.0612(16) 0.0117(13) 0.0055(12) 0.0076(12)
C30 0.067(2) 0.143(4) 0.088(3) 0.063(3) 0.0028(17) 0.001(2)
C31 0.078(2) 0.098(3) 0.073(2) 0.0149(19) -0.0097(17) -0.0065(19)
C32 0.133(4) 0.095(3) 0.084(3) 0.015(2) 0.005(2) 0.057(3)
C33 0.0657(17) 0.083(2) 0.0595(17) 0.0191(15) 0.0140(13) -0.0092(15)
C34 0.0706(19) 0.074(2) 0.0679(19) 0.0133(15) 0.0037(14) -0.0097(15)

loop_
_atom_type_symbol
_atom_type_description
_atom_type_scat_dispersion_real
_atom_type_scat_dispersion_imag
_atom_type_scat_source
C C 0.0181 0.0091 'International Tables Vol C Tables 4.2.6.8 and 6.1.1.4'
H H 0.0000 0.0000 'International Tables Vol C Tables 4.2.6.8 and 6.1.1.4'
N N 0.0311 0.0180 'International Tables Vol C Tables 4.2.6.8 and 6.1.1.4'
F F 0.0727 0.0534 'International Tables Vol C Tables 4.2.6.8 and 6.1.1.4'
Ni Ni -3.0029 0.5091 'International Tables Vol C Tables 4.2.6.8 and 6.1.1.4'

loop_
_geom_angle_atom_site_label_1
_geom_angle_atom_site_label_2
_geom_angle_atom_site_label_3
_geom_angle
C17 Ni1 C16 88.63(15)
C17 Ni1 N1 176.05(12)
C16 Ni1 N1 94.50(12)
C17 Ni1 N2 92.11(13)
C16 Ni1 N2 179.22(12)
N1 Ni1 N2 84.77(9)
C34 Ni2 N4 92.76(13)
C34 Ni2 N3 177.05(13)
N4 Ni2 N3 84.31(10)
C34 Ni2 C33 89.04(15)
N4 Ni2 C33 177.94(12)
N3 Ni2 C33 93.88(12)
C5 N1 C1 118.0(2)
C5 N1 Ni1 121.79(18)
C1 N1 Ni1 120.1(2)
C11 N2 C7 117.9(2)
C11 N2 Ni1 120.9(2)
C7 N2 Ni1 121.20(18)
C18 N3 C22 118.0(2)
C18 N3 Ni2 121.1(2)
C22 N3 Ni2 120.90(18)
C24 N4 C28 118.1(3)
C24 N4 Ni2 121.09(18)
C28 N4 Ni2 120.8(2)
N1 C1 C2 123.7(3)
N1 C1 H1 118.2
C2 C1 H1 118.2
C1 C2 C3 118.1(3)
C1 C2 H2 120.9
C3 C2 H2 120.9
C4 C3 C2 119.0(3)
C4 C3 H3 120.5
C2 C3 H3 120.5
C3 C4 C5 120.4(3)
C3 C4 H4 119.8
C5 C4 H4 119.8
N1 C5 C4 120.7(3)
N1 C5 C6 118.8(2)
C4 C5 C6 120.3(3)
F1 C6 C7 104.1(2)
F1 C6 C5 104.1(2)
C7 C6 C5 108.1(2)
F1 C6 C12 103.7(2)
C7 C6 C12 117.2(2)
C5 C6 C12 117.8(2)
N2 C7 C8 121.2(3)
N2 C7 C6 118.9(2)
C8 C7 C6 119.7(3)
C9 C8 C7 120.1(3)
C9 C8 H8 120.0
C7 C8 H8 120.0
C10 C9 C8 118.6(3)
C10 C9 H9 120.7
C8 C9 H9 120.7
C9 C10 C11 119.1(3)
C9 C10 H10 120.4
C11 C10 H10 120.4
N2 C11 C10 122.9(3)
N2 C11 H11 118.5
C10 C11 H11 118.5
C15 C12 C13 107.7(3)
C15 C12 C14 109.9(3)
C13 C12 C14 109.0(3)
C15 C12 C6 112.7(2)
C13 C12 C6 108.9(3)
C14 C12 C6 108.5(3)
C12 C13 H13A 109.5
C12 C13 H13B 109.5
H13A C13 H13B 109.5
C12 C13 H13C 109.5
H13A C13 H13C 109.5
H13B C13 H13C 109.5
C12 C14 H14A 109.5
C12 C14 H14B 109.5
H14A C14 H14B 109.5
C12 C14 H14C 109.5
H14A C14 H14C 109.5
H14B C14 H14C 109.5
C12 C15 H15A 109.5
C12 C15 H15B 109.5
H15A C15 H15B 109.5
C12 C15 H15C 109.5
H15A C15 H15C 109.5
H15B C15 H15C 109.5
F2 C16 F4 104.0(3)
F2 C16 F3 101.5(3)
F4 C16 F3 104.9(2)
F2 C16 Ni1 116.5(2)
F4 C16 Ni1 114.8(2)
F3 C16 Ni1 113.5(2)
F5 C17 F7 104.6(3)
F5 C17 F6 102.1(3)
F7 C17 F6 103.2(3)
F5 C17 Ni1 120.8(2)
F7 C17 Ni1 110.8(3)
F6 C17 Ni1 113.4(2)
N3 C18 C19 123.5(3)
N3 C18 H18 118.3
C19 C18 H18 118.3
C20 C19 C18 118.3(3)
C20 C19 H19 120.9
C18 C19 H19 120.9
C19 C20 C21 119.4(3)
C19 C20 H20 120.3
C21 C20 H20 120.3
C20 C21 C22 119.4(3)
C20 C21 H21 120.3
C22 C21 H21 120.3
N3 C22 C21 121.1(3)
N3 C22 C23 118.9(2)
C21 C22 C23 119.9(2)
F8 C23 C22 103.6(2)
F8 C23 C24 103.5(2)
C22 C23 C24 108.9(2)
F8 C23 C29 105.0(2)
C22 C23 C29 116.9(2)
C24 C23 C29 117.0(2)
N4 C24 C25 121.2(3)
N4 C24 C23 118.7(2)
C25 C24 C23 119.8(3)
C26 C25 C24 119.2(3)
C26 C25 H25 120.4
C24 C25 H25 120.4
C27 C26 C25 119.3(3)
C27 C26 H26 120.3
C25 C26 H26 120.3
C28 C27 C26 118.9(3)
C28 C27 H27 120.5
C26 C27 H27 120.5
N4 C28 C27 123.0(3)
N4 C28 H28 118.5
C27 C28 H28 118.5
C30 C29 C32 110.0(4)
C30 C29 C31 107.3(3)
C32 C29 C31 108.2(3)
C30 C29 C23 113.2(2)
C32 C29 C23 108.9(3)
C31 C29 C23 109.3(3)
C29 C30 H30A 109.5
C29 C30 H30B 109.5
H30A C30 H30B 109.5
C29 C30 H30C 109.5
H30A C30 H30C 109.5
H30B C30 H30C 109.5
C29 C31 H31A 109.5
C29 C31 H31B 109.5
H31A C31 H31B 109.5
C29 C31 H31C 109.5
H31A C31 H31C 109.5
H31B C31 H31C 109.5
C29 C32 H32A 109.5
C29 C32 H32B 109.5
H32A C32 H32B 109.5
C29 C32 H32C 109.5
H32A C32 H32C 109.5
H32B C32 H32C 109.5
F10 C33 F9 104.7(4)
F10 C33 F11 106.7(3)
F9 C33 F11 98.9(3)
F10 C33 Ni2 114.7(2)
F9 C33 Ni2 115.6(2)
F11 C33 Ni2 114.5(3)
F12 C34 F13 105.3(3)
F12 C34 F14 101.8(3)
F13 C34 F14 100.6(4)
F12 C34 Ni2 112.2(3)
F13 C34 Ni2 120.4(3)
F14 C34 Ni2 114.4(3)

loop_
_geom_bond_atom_site_label_1
_geom_bond_atom_site_label_2
_geom_bond_distance
Ni1 C17 1.927(3)
Ni1 C16 1.942(3)
Ni1 N1 1.957(2)
Ni1 N2 1.959(2)
Ni2 C34 1.922(3)
Ni2 N4 1.940(2)
Ni2 N3 1.948(2)
Ni2 C33 1.954(3)
F1 C6 1.413(3)
F2 C16 1.340(4)
F3 C16 1.366(4)
F4 C16 1.343(4)
F5 C17 1.339(4)
F6 C17 1.358(5)
F7 C17 1.355(4)
F8 C23 1.409(3)
F9 C33 1.325(4)
F10 C33 1.300(4)
F11 C33 1.350(4)
F12 C34 1.327(4)
F13 C34 1.328(5)
F14 C34 1.353(5)
N1 C5 1.346(4)
N1 C1 1.348(4)
N2 C11 1.350(4)
N2 C7 1.354(4)
N3 C18 1.342(4)
N3 C22 1.346(4)
N4 C24 1.349(4)
N4 C28 1.352(4)
C1 C2 1.373(5)
C1 H1 0.9300
C2 C3 1.377(5)
C2 H2 0.9300
C3 C4 1.371(5)
C3 H3 0.9300
C4 C5 1.389(4)
C4 H4 0.9300
C5 C6 1.527(4)
C6 C7 1.527(4)
C6 C12 1.570(4)
C7 C8 1.387(4)
C8 C9 1.380(5)
C8 H8 0.9300
C9 C10 1.372(5)
C9 H9 0.9300
C10 C11 1.378(4)
C10 H10 0.9300
C11 H11 0.9300
C12 C15 1.521(5)
C12 C13 1.530(5)
C12 C14 1.532(5)
C13 H13A 0.9600
C13 H13B 0.9600
C13 H13C 0.9600
C14 H14A 0.9600
C14 H14B 0.9600
C14 H14C 0.9600
C15 H15A 0.9600
C15 H15B 0.9600
C15 H15C 0.9600
C18 C19 1.373(5)
C18 H18 0.9300
C19 C20 1.367(5)
C19 H19 0.9300
C20 C21 1.380(5)
C20 H20 0.9300
C21 C22 1.389(4)
C21 H21 0.9300
C22 C23 1.538(4)
C23 C24 1.543(4)
C23 C29 1.560(4)
C24 C25 1.388(4)
C25 C26 1.386(5)
C25 H25 0.9300
C26 C27 1.368(6)
C26 H26 0.9300
C27 C28 1.367(5)
C27 H27 0.9300
C28 H28 0.9300
C29 C30 1.508(5)
C29 C32 1.523(5)
C29 C31 1.533(5)
C30 H30A 0.9600
C30 H30B 0.9600
C30 H30C 0.9600
C31 H31A 0.9600
C31 H31B 0.9600
C31 H31C 0.9600
C32 H32A 0.9600
C32 H32B 0.9600
C32 H32C 0.9600

loop_
_geom_torsion_atom_site_label_1
_geom_torsion_atom_site_label_2
_geom_torsion_atom_site_label_3
_geom_torsion_atom_site_label_4
_geom_torsion
C5 N1 C1 C2 -1.7(4)
Ni1 N1 C1 C2 -177.8(2)
N1 C1 C2 C3 -1.5(5)
C1 C2 C3 C4 2.4(5)
C2 C3 C4 C5 -0.3(6)
C1 N1 C5 C4 3.9(4)
Ni1 N1 C5 C4 179.9(2)
C1 N1 C5 C6 -170.5(2)
Ni1 N1 C5 C6 5.5(3)
C3 C4 C5 N1 -3.0(5)
C3 C4 C5 C6 171.4(3)
N1 C5 C6 F1 161.3(2)
C4 C5 C6 F1 -13.1(4)
N1 C5 C6 C7 51.1(3)
C4 C5 C6 C7 -123.3(3)
N1 C5 C6 C12 -84.5(3)
C4 C5 C6 C12 101.1(3)
C11 N2 C7 C8 -3.6(4)
Ni1 N2 C7 C8 177.2(2)
C11 N2 C7 C6 170.9(2)
Ni1 N2 C7 C6 -8.3(3)
F1 C6 C7 N2 -159.7(2)
C5 C6 C7 N2 -49.5(3)
C12 C6 C7 N2 86.5(3)
F1 C6 C7 C8 14.9(3)
C5 C6 C7 C8 125.1(3)
C12 C6 C7 C8 -98.9(3)
N2 C7 C8 C9 3.1(4)
C6 C7 C8 C9 -171.3(3)
C7 C8 C9 C10 0.4(5)
C8 C9 C10 C11 -3.2(5)
C7 N2 C11 C10 0.6(4)
Ni1 N2 C11 C10 179.8(2)
C9 C10 C11 N2 2.8(5)
F1 C6 C12 C15 177.0(3)
C7 C6 C12 C15 -69.0(4)
C5 C6 C12 C15 62.7(4)
F1 C6 C12 C13 57.5(3)
C7 C6 C12 C13 171.5(3)
C5 C6 C12 C13 -56.8(3)
F1 C6 C12 C14 -61.0(3)
C7 C6 C12 C14 53.0(4)
C5 C6 C12 C14 -175.4(3)
C22 N3 C18 C19 4.0(4)
Ni2 N3 C18 C19 -175.3(2)
N3 C18 C19 C20 1.7(5)
C18 C19 C20 C21 -5.0(5)
C19 C20 C21 C22 2.7(5)
C18 N3 C22 C21 -6.4(4)
Ni2 N3 C22 C21 172.9(2)
C18 N3 C22 C23 169.0(2)
Ni2 N3 C22 C23 -11.7(3)
C20 C21 C22 N3 3.1(4)
C20 C21 C22 C23 -172.2(3)
N3 C22 C23 F8 -155.6(2)
C21 C22 C23 F8 19.9(3)
N3 C22 C23 C24 -45.9(3)
C21 C22 C23 C24 129.5(3)
N3 C22 C23 C29 89.5(3)
C21 C22 C23 C29 -95.1(3)
C28 N4 C24 C25 4.9(4)
Ni2 N4 C24 C25 -174.9(2)
C28 N4 C24 C23 -169.0(3)
Ni2 N4 C24 C23 11.1(3)
F8 C23 C24 N4 156.1(2)
C22 C23 C24 N4 46.3(3)
C29 C23 C24 N4 -89.0(3)
F8 C23 C24 C25 -17.9(3)
C22 C23 C24 C25 -127.7(3)
C29 C23 C24 C25 96.9(3)
N4 C24 C25 C26 -3.8(4)
C23 C24 C25 C26 170.1(3)
C24 C25 C26 C27 -0.2(5)
C25 C26 C27 C28 2.9(5)
C24 N4 C28 C27 -2.2(5)
Ni2 N4 C28 C27 177.7(3)
C26 C27 C28 N4 -1.7(5)
F8 C23 C29 C30 -178.3(3)
C22 C23 C29 C30 -64.1(4)
C24 C23 C29 C30 67.7(4)
F8 C23 C29 C32 59.1(4)
C22 C23 C29 C32 173.3(3)
C24 C23 C29 C32 -54.9(4)
F8 C23 C29 C31 -58.8(3)
C22 C23 C29 C31 55.4(3)
C24 C23 C29 C31 -172.8(3)
